data_9017050
loop_
_publ_author_name
'Siidra, O. I.'
'Zenko, D. S.'
'Krivovichev, S. V.'

_publ_section_title
;
 Structural complexity of lead silicates: Crystal structure of
 Pb21[Si7O22]2[Si4O13] and its comparison to hyttsjoite
;
_journal_name_full 'American Mineralogist'
_journal_page_first 817
_journal_page_last 823
_journal_volume 99
_journal_year 2014
_chemical_compound_source Synthetic
_chemical_formula_sum 'O57 Pb21 Si18'
_space_group_IT_number 176
_space_group_name_Hall '-P 6c'
_space_group_name_H-M_alt 'P 63/m'
_symmetry_space_group_name_H-M 'P 63/m'
_cell_angle_alpha 90
_cell_angle_beta 90
_cell_angle_gamma 120
_cell_length_a 9.9244
_cell_length_b 9.9244
_cell_length_c 34.2357
_cell_formula_units_Z 2
_cell_volume 2920.239
_database_code_amcsd 0020132
_exptl_crystal_density_diffrn 6.561
_cod_data_source_file inputs/fixed/downloads/05/05771.cif
_cod_data_source_block 05771
_cod_original_formula_sum 'Pb21 Si18 O57'
_cod_database_code 9017050
_amcsd_formula_title Pb21[Si7O22]2[Si4O13]

loop_
_space_group_symop_operation_xyz
x,y,z
-x+y,-x,1/2-z
x-y,x,1/2+z
y,-x+y,-z
-y,x-y,z
x,y,1/2-z
-x,-y,1/2+z
x-y,x,-z
-x+y,-x,z
-y,x-y,1/2-z
y,-x+y,1/2+z
-x,-y,-z

loop_
_atom_site_aniso_label
_atom_site_aniso_U_11
_atom_site_aniso_U_22
_atom_site_aniso_U_33
_atom_site_aniso_U_12
_atom_site_aniso_U_13
_atom_site_aniso_U_23
Pb1 0.01273 0.01273 0.01010 0.00637 0.00000 0.00000
Pb2 0.01453 0.01453 0.01150 0.00726 0.00000 0.00000
Pb3 0.01206 0.01489 0.01423 0.00668 -0.00022 0.00059
Pb4 0.01375 0.01605 0.01811 0.00594 0.00214 0.00081
Pb5 0.02583 0.02583 0.01040 0.01292 0.00000 0.00000
Pb6 0.00610 0.01200 0.01810 0.00420 0.00000 0.00000
Pb6A 0.04440 0.04810 0.06600 0.03350 0.03210 0.02580
Si1 0.01950 0.01950 0.02300 0.00980 0.00000 0.00000
Si2 0.00930 0.01030 0.01450 0.00400 0.00000 0.00000
Si3 0.01150 0.01080 0.00900 0.00620 -0.00190 0.00050
Si4 0.01310 0.01480 0.01040 0.00560 0.00000 0.00090
Si5 0.00710 0.00710 0.01100 0.00360 0.00000 0.00000
O1 0.01500 0.01300 0.01000 0.00800 0.00000 0.00000
O2 0.01700 0.01200 0.01300 0.00700 0.00100 -0.00200
O3 0.03100 0.01700 0.01500 0.01600 0.00300 0.00500
O4 0.00900 0.02600 0.02400 0.00500 0.00500 0.00800
O5 0.01200 0.03300 0.01200 0.00300 0.00100 0.01100
O6 0.02100 0.02100 0.02400 0.01050 0.00000 0.00000
O7 0.03700 0.02800 0.01700 0.02300 0.01200 0.00900
O8 0.02600 0.02700 0.04200 0.01600 0.01600 0.00600
O9 0.01100 0.01400 0.05800 0.00500 -0.00200 -0.00400
O10 0.03200 0.02100 0.04200 0.00200 0.01600 -0.01300
O11 0.00500 0.01500 0.11900 0.00100 0.00000 0.00000

loop_
_atom_site_label
_atom_site_fract_x
_atom_site_fract_y
_atom_site_fract_z
_atom_site_occupancy
_atom_site_U_iso_or_equiv
Pb1 0.66667 0.33333 0.59498 1.00000 0.01184
Pb2 0.66667 0.33333 0.49065 1.00000 0.01352
Pb3 0.75175 0.01367 0.54549 1.00000 0.01375
Pb4 0.08035 0.64380 0.65363 1.00000 0.01664
Pb5 0.66667 0.33333 0.69810 1.00000 0.02069
Pb6 0.82080 0.76030 0.75000 0.33333 0.01220
Pb6A 0.80130 0.75630 0.74109 0.33333 0.04810
Si1 0.00000 0.00000 0.66788 1.00000 0.02060
Si2 0.98730 0.57070 0.75000 1.00000 0.01180
Si3 0.60290 0.60770 0.55296 1.00000 0.01010
Si4 0.93600 0.24920 0.63335 1.00000 0.01340
Si5 0.33333 0.66667 0.73980 0.50000 0.00850
O1 0.85530 0.38550 0.75000 1.00000 0.01250
O2 0.69550 0.51350 0.54715 1.00000 0.01370
O3 0.64460 0.73440 0.51870 1.00000 0.01910
O4 0.75990 0.12520 0.62150 1.00000 0.02130
O5 0.03890 0.33150 0.59424 1.00000 0.02240
O6 0.00000 0.00000 0.71410 1.00000 0.02200
O7 0.96380 0.65420 0.71210 1.00000 0.02450
O8 0.14120 0.97620 0.65320 1.00000 0.03010
O9 0.41740 0.49430 0.55690 1.00000 0.02840
O10 0.94420 0.38210 0.66170 1.00000 0.03700
O11 0.15810 0.58310 0.75000 1.00000 0.04800
O12 0.33333 0.66667 0.69430 0.50000 0.02700

loop_
_cod_related_entry_id
_cod_related_entry_database
_cod_related_entry_code
1 AMCSD 0020132
